data_2236705
loop_
_publ_author_name
'Downs, Gordon W.'
'Yang, Betty N.'
'Thompson, Richard M.'
'Wenz, Michelle D.'
'Andrade, Marcelo B.'

_publ_section_title
;
 Redetermination of durangite, NaAl(AsO~4~)F
;
_journal_coeditor_code WM2690
_journal_issue 11
_journal_name_full 'Acta Crystallographica Section E'
_journal_page_first i86
_journal_page_last i87
_journal_paper_doi 10.1107/S160053681204384X
_journal_volume 68
_journal_year 2012
_chemical_formula_iupac '(Na0.95 Li0.05) (Al0.91 Fe0.09) (As O4) (F0.73 O H0.27)'
_chemical_formula_moiety 'Al0.91 As F0.73 Fe0.09 H0.27 Li0.05 Na0.95 O4.27'
_chemical_formula_sum 'Al0.91 As F0.73 Fe0.09 H0.27 Li0.05 Na0.95 O4.27'
_chemical_formula_weight 208.88
_chemical_name_common Durangite
_chemical_name_systematic
;
Sodium aluminium arsenate fluoride
;
_space_group_IT_number 15
_symmetry_cell_setting monoclinic
_symmetry_space_group_name_Hall '-C 2yc'
_symmetry_space_group_name_H-M 'C 1 2/c 1'
_atom_sites_solution_primary direct
_atom_sites_solution_secondary difmap
_audit_creation_method SHELXL-97
_cell_angle_alpha 90.00
_cell_angle_beta 115.447(4)
_cell_angle_gamma 90.00
_cell_formula_units_Z 4
_cell_length_a 6.5789(5)
_cell_length_b 8.5071(6)
_cell_length_c 7.0212(5)
_cell_measurement_reflns_used 2164
_cell_measurement_temperature 293(2)
_cell_measurement_theta_max 32.685
_cell_measurement_theta_min 4.184
_cell_volume 354.83(5)
_computing_cell_refinement 'SAINT (Bruker, 2004)'
_computing_data_collection 'APEX2 (Bruker, 2004)'
_computing_data_reduction 'SAINT (Bruker, 2004)'
_computing_molecular_graphics 'XtalDraw (Downs & Hall-Wallace, 2003)'
_computing_publication_material 'publCIF (Westrip, 2010)'
_computing_structure_refinement 'SHELXL97 (Sheldrick, 2008)'
_computing_structure_solution 'SHELXS97 (Sheldrick, 2008)'
_diffrn_ambient_temperature 293(2)
_diffrn_measured_fraction_theta_full 0.989
_diffrn_measured_fraction_theta_max 0.989
_diffrn_measurement_device_type 'Bruker APEXII CCD'
_diffrn_measurement_method '\f and \w scan'
_diffrn_radiation_monochromator graphite
_diffrn_radiation_source 'fine-focus sealed tube'
_diffrn_radiation_type MoK\a
_diffrn_radiation_wavelength 0.71073
_diffrn_reflns_av_R_equivalents 0.0194
_diffrn_reflns_av_sigmaI/netI 0.0160
_diffrn_reflns_limit_h_max 9
_diffrn_reflns_limit_h_min -9
_diffrn_reflns_limit_k_max 12
_diffrn_reflns_limit_k_min -12
_diffrn_reflns_limit_l_max 10
_diffrn_reflns_limit_l_min -10
_diffrn_reflns_number 2509
_diffrn_reflns_theta_full 32.63
_diffrn_reflns_theta_max 32.63
_diffrn_reflns_theta_min 4.18
_diffrn_standards_number 0
_exptl_absorpt_coefficient_mu 10.179
_exptl_absorpt_correction_T_max 0.4611
_exptl_absorpt_correction_T_min 0.4293
_exptl_absorpt_correction_type multi-scan
_exptl_absorpt_process_details '(<i>SADABS</i>; Sheldrick, 2005)'
_exptl_crystal_colour red
_exptl_crystal_density_diffrn 3.915
_exptl_crystal_density_method 'not measured'
_exptl_crystal_description cuboid
_exptl_crystal_F_000 395
_exptl_crystal_size_max 0.10
_exptl_crystal_size_mid 0.10
_exptl_crystal_size_min 0.09
_refine_diff_density_max 0.654
_refine_diff_density_min -0.470
_refine_ls_extinction_coef 0.0311(12)
_refine_ls_extinction_expression Fc^*^=kFc[1+0.001xFc^2^\l^3^/sin(2\q)]^-1/4^
_refine_ls_extinction_method 'SHELXL97 (Sheldrick, 2008)'
_refine_ls_goodness_of_fit_ref 1.104
_refine_ls_hydrogen_treatment noref
_refine_ls_matrix_type full
_refine_ls_number_parameters 44
_refine_ls_number_reflns 645
_refine_ls_number_restraints 3
_refine_ls_restrained_S_all 1.102
_refine_ls_R_factor_all 0.0126
_refine_ls_R_factor_gt 0.0125
_refine_ls_shift/su_max 0.000
_refine_ls_shift/su_mean 0.000
_refine_ls_structure_factor_coef Fsqd
_refine_ls_weighting_details 'calc w=1/[\s^2^(Fo^2^)+(0.0158P)^2^+0.3997P] where P=(Fo^2^+2Fc^2^)/3'
_refine_ls_weighting_scheme calc
_refine_ls_wR_factor_gt 0.0325
_refine_ls_wR_factor_ref 0.0326
_reflns_number_gt 641
_reflns_number_total 645
_reflns_threshold_expression I>2sigma(I)
_cod_data_source_file wm2690.cif
_cod_data_source_block I
_cod_original_cell_volume 354.83(4)
_cod_original_sg_symbol_H-M 'C 2/c'
_cod_database_code 2236705
_cod_database_fobs_code 2236705

loop_
_symmetry_equiv_pos_as_xyz
'x, y, z'
'-x, y, -z+1/2'
'x+1/2, y+1/2, z'
'-x+1/2, y+1/2, -z+1/2'
'-x, -y, -z'
'x, -y, z-1/2'
'-x+1/2, -y+1/2, -z'
'x+1/2, -y+1/2, z-1/2'

loop_
_atom_site_type_symbol
_atom_site_label
_atom_site_fract_x
_atom_site_fract_y
_atom_site_fract_z
_atom_site_U_iso_or_equiv
_atom_site_adp_type
_atom_site_calc_flag
_atom_site_refinement_flags
_atom_site_occupancy
_atom_site_symmetry_multiplicity
Na Na 0.5000 0.17173(9) 0.2500 0.01324(16) Uani d SP 0.95000(10) 2
Li Li 0.5000 0.17173(9) 0.2500 0.01324(16) Uani d SP 0.05000(10) 2
Al Al 0.0000 0.0000 0.0000 0.00554(10) Uani d SP 0.91000(10) 2
Fe Fe 0.0000 0.0000 0.0000 0.00554(10) Uani d SP 0.09000(10) 2
As As 0.0000 0.314545(18) 0.2500 0.00504(7) Uani d S 1 2
O O1 0.19850(14) 0.43542(11) 0.41553(14) 0.00955(16) Uani d . 1 1
O O2 0.10283(15) 0.20307(10) 0.11309(15) 0.00838(15) Uani d . 1 1
F F 0.0000 0.06705(13) -0.2500 0.00719(18) Uani d SP 0.73000(10) 2
O OH 0.0000 0.06705(13) -0.2500 0.00719(18) Uani d SP 0.27000(10) 2

loop_
_atom_site_aniso_label
_atom_site_aniso_U_11
_atom_site_aniso_U_22
_atom_site_aniso_U_33
_atom_site_aniso_U_12
_atom_site_aniso_U_13
_atom_site_aniso_U_23
Na 0.0098(3) 0.0063(3) 0.0208(4) 0.000 0.0039(3) 0.000
Li 0.0098(3) 0.0063(3) 0.0208(4) 0.000 0.0039(3) 0.000
Al 0.00567(19) 0.0052(2) 0.00565(19) 0.00045(13) 0.00233(15) 0.00008(14)
Fe 0.00567(19) 0.0052(2) 0.00565(19) 0.00045(13) 0.00233(15) 0.00008(14)
As 0.00470(9) 0.00455(9) 0.00563(9) 0.000 0.00199(6) 0.000
O1 0.0072(3) 0.0093(4) 0.0103(4) -0.0026(3) 0.0020(3) -0.0032(3)
O2 0.0097(3) 0.0071(3) 0.0103(4) -0.0003(3) 0.0061(3) -0.0020(3)
F 0.0096(4) 0.0067(4) 0.0056(4) 0.000 0.0036(3) 0.000
OH 0.0096(4) 0.0067(4) 0.0056(4) 0.000 0.0036(3) 0.000

loop_
_atom_type_symbol
_atom_type_description
_atom_type_scat_dispersion_real
_atom_type_scat_dispersion_imag
_atom_type_scat_source
O O 0.0106 0.0060 'International Tables Vol C Tables 4.2.6.8 and 6.1.1.4'
F F 0.0171 0.0103 'International Tables Vol C Tables 4.2.6.8 and 6.1.1.4'
Na Na 0.0362 0.0249 'International Tables Vol C Tables 4.2.6.8 and 6.1.1.4'
Al Al 0.0645 0.0514 'International Tables Vol C Tables 4.2.6.8 and 6.1.1.4'
As As 0.0499 2.0058 'International Tables Vol C Tables 4.2.6.8 and 6.1.1.4'
Fe Fe 0.3463 0.8444 'International Tables Vol C Tables 4.2.6.8 and 6.1.1.4'
Li Li -0.0003 0.0001 'International Tables Vol C Tables 4.2.6.8 and 6.1.1.4'

loop_
_geom_angle_atom_site_label_1
_geom_angle_atom_site_label_2
_geom_angle_atom_site_label_3
_geom_angle_site_symmetry_1
_geom_angle_site_symmetry_3
_geom_angle
F Al F 5 . 180.00(6)
F Al O1 5 8_455 87.68(3)
F Al O1 . 8_455 92.32(3)
F Al O1 5 4_545 92.32(3)
F Al O1 . 4_545 87.68(3)
O1 Al O1 8_455 4_545 180.00(8)
F Al O2 5 5 88.34(4)
F Al O2 . 5 91.66(4)
O1 Al O2 8_455 5 89.77(4)
O1 Al O2 4_545 5 90.23(4)
F Al O2 5 . 91.66(4)
F Al O2 . . 88.34(4)
O1 Al O2 8_455 . 90.23(4)
O1 Al O2 4_545 . 89.77(4)
O2 Al O2 5 . 180.00(7)
O1 As O1 . 2 104.31(6)
O1 As O2 . 2 109.50(5)
O1 As O2 2 2 110.89(4)
O1 As O2 . . 110.89(4)
O1 As O2 2 . 109.50(4)
O2 As O2 2 . 111.51(6)

loop_
_geom_bond_atom_site_label_1
_geom_bond_atom_site_label_2
_geom_bond_site_symmetry_2
_geom_bond_distance
Na F 7 2.2222(14)
Na O2 2_655 2.3799(9)
Na O2 . 2.3799(9)
Na O1 4_545 2.4069(11)
Na O1 3_545 2.4069(11)
Na O2 8_556 2.5708(10)
Na O2 7 2.5708(10)
Al F 5 1.8457(4)
Al F . 1.8457(4)
Al O1 8_455 1.8913(8)
Al O1 4_545 1.8913(8)
Al O2 5 1.9002(9)
Al O2 . 1.9002(9)
As O1 . 1.6761(8)
As O1 2 1.6761(8)
As O2 2 1.6852(9)
As O2 . 1.6852(9)
